data_7156516
loop_
_publ_author_name
'Wang, Qiumei'
'Yang, Chao'
'Jiang, Chao'

_publ_section_title
;
 Visible-light-promoted radical acylation/cyclization of alkynoates with
 aldehydes for the synthesis of 3-acylcoumarins.
;
_journal_issue 43
_journal_name_full 'Organic &amp; biomolecular chemistry'
_journal_page_first 8196
_journal_page_last 8204
_journal_paper_doi 10.1039/c8ob02232a
_journal_volume 16
_journal_year 2018
_chemical_formula_moiety 'C20 H18 O3'
_chemical_formula_sum 'C20 H18 O3'
_chemical_formula_weight 306.34
_space_group_crystal_system monoclinic
_space_group_IT_number 14
_space_group_name_Hall '-P 2ybc'
_space_group_name_H-M_alt 'P 1 21/c 1'
_symmetry_space_group_name_Hall '-P 2ybc'
_symmetry_space_group_name_H-M 'P 1 21/c 1'
_atom_sites_solution_hydrogens geom
_audit_creation_method SHELXL-2014/7
_audit_update_record
;
2018-05-02 deposited with the CCDC.
2018-10-16 downloaded from the CCDC.
;
_cell_angle_alpha 90
_cell_angle_beta 97.007(3)
_cell_angle_gamma 90
_cell_formula_units_Z 4
_cell_length_a 13.4246(12)
_cell_length_b 7.1750(7)
_cell_length_c 17.1559(14)
_cell_measurement_reflns_used 2207
_cell_measurement_temperature 296(2)
_cell_measurement_theta_max 26.93
_cell_measurement_theta_min 2.68
_cell_volume 1640.1(3)
_computing_cell_refinement 'Bruker SAINT'
_computing_data_collection 'Bruker APEX2'
_computing_data_reduction 'Bruker SAINT'
_computing_molecular_graphics 'Bruker SHELXTL'
_computing_publication_material 'Bruker SHELXTL'
_computing_structure_refinement 'SHELXL-2014/7 (Sheldrick, 2014)'
_computing_structure_solution 'SHELXS-97 (Sheldrick 2008)'
_diffrn_ambient_temperature 296(2)
_diffrn_measured_fraction_theta_full 0.998
_diffrn_measured_fraction_theta_max 0.989
_diffrn_measurement_device_type 'Bruker APEX-II CCD'
_diffrn_measurement_method '\f and \w scans'
_diffrn_radiation_type MoK\a
_diffrn_radiation_wavelength 0.71073
_diffrn_reflns_av_R_equivalents 0.0473
_diffrn_reflns_av_unetI/netI 0.0737
_diffrn_reflns_Laue_measured_fraction_full 0.998
_diffrn_reflns_Laue_measured_fraction_max 0.989
_diffrn_reflns_limit_h_max 9
_diffrn_reflns_limit_h_min -17
_diffrn_reflns_limit_k_max 9
_diffrn_reflns_limit_k_min -8
_diffrn_reflns_limit_l_max 22
_diffrn_reflns_limit_l_min -22
_diffrn_reflns_number 8786
_diffrn_reflns_point_group_measured_fraction_full 0.998
_diffrn_reflns_point_group_measured_fraction_max 0.989
_diffrn_reflns_theta_full 25.242
_diffrn_reflns_theta_max 27.585
_diffrn_reflns_theta_min 2.392
_exptl_absorpt_coefficient_mu 0.083
_exptl_absorpt_correction_type none
_exptl_crystal_colour colorless
_exptl_crystal_density_diffrn 1.241
_exptl_crystal_description block
_exptl_crystal_F_000 648
_refine_diff_density_max 0.235
_refine_diff_density_min -0.262
_refine_diff_density_rms 0.050
_refine_ls_extinction_method none
_refine_ls_goodness_of_fit_ref 0.944
_refine_ls_hydrogen_treatment constr
_refine_ls_matrix_type full
_refine_ls_number_parameters 210
_refine_ls_number_reflns 3771
_refine_ls_number_restraints 0
_refine_ls_restrained_S_all 0.944
_refine_ls_R_factor_all 0.1144
_refine_ls_R_factor_gt 0.0594
_refine_ls_shift/su_max 0.000
_refine_ls_shift/su_mean 0.000
_refine_ls_structure_factor_coef Fsqd
_refine_ls_weighting_details 'w=1/[\s^2^(Fo^2^)+(0.1000P)^2^+0.2936P] where P=(Fo^2^+2Fc^2^)/3'
_refine_ls_weighting_scheme calc
_refine_ls_wR_factor_gt 0.1469
_refine_ls_wR_factor_ref 0.1762
_reflns_Friedel_coverage 0.000
_reflns_number_gt 2349
_reflns_number_total 3771
_reflns_threshold_expression 'I > 2\s(I)'
_cod_data_source_file c8ob02232a2.cif
_cod_data_source_block a_a
_cod_depositor_comments 'Adding full bibliography for 7156516.cif.'
_cod_database_code 7156516
_shelx_shelxl_version_number 2014/7
_shelx_space_group_comment
;
The symmetry employed for this shelxl refinement is uniquely defined
by the following loop, which should always be used as a source of
symmetry information in preference to the above space-group names.
They are only intended as comments.
;

loop_
_space_group_symop_operation_xyz
'x, y, z'
'-x, y+1/2, -z+1/2'
'-x, -y, -z'
'x, -y-1/2, z-1/2'

loop_
_atom_site_label
_atom_site_type_symbol
_atom_site_fract_x
_atom_site_fract_y
_atom_site_fract_z
_atom_site_U_iso_or_equiv
_atom_site_adp_type
_atom_site_occupancy
_atom_site_site_symmetry_order
_atom_site_calc_flag
_atom_site_refinement_flags_posn
_atom_site_refinement_flags_adp
O1 O 0.06928(10) 0.2315(2) 0.52231(8) 0.0284(4) Uani 1 1 d . .
O3 O 0.29338(11) 0.5727(2) 0.42276(9) 0.0357(4) Uani 1 1 d . .
O2 O 0.06120(11) 0.4153(2) 0.41871(9) 0.0389(4) Uani 1 1 d . .
C14 C 0.23380(13) 0.4344(3) 0.59385(12) 0.0224(5) Uani 1 1 d . .
C7 C 0.19022(14) 0.2867(3) 0.63631(12) 0.0227(5) Uani 1 1 d . .
C8 C 0.10222(14) -0.0150(3) 0.70784(13) 0.0253(5) Uani 1 1 d . .
C1 C 0.32189(14) 0.5416(3) 0.63235(12) 0.0229(5) Uani 1 1 d . .
C16 C 0.10571(15) 0.3770(3) 0.48179(12) 0.0269(5) Uani 1 1 d . .
C9 C 0.10988(14) 0.1862(3) 0.59756(11) 0.0224(5) Uani 1 1 d . .
C15 C 0.19441(14) 0.4726(3) 0.51917(12) 0.0236(5) Uani 1 1 d . .
C10 C 0.06744(14) 0.0369(3) 0.63172(12) 0.0254(5) Uani 1 1 d . .
H10 H 0.0153 -0.0291 0.6036 0.031 Uiso 1 1 calc R U
C17 C 0.23664(14) 0.6180(3) 0.46892(12) 0.0262(5) Uani 1 1 d . .
C11 C 0.18198(14) 0.0858(3) 0.74794(12) 0.0290(5) Uani 1 1 d . .
H11 H 0.2059 0.0533 0.7993 0.035 Uiso 1 1 calc R U
C2 C 0.41512(14) 0.5291(3) 0.60575(13) 0.0274(5) Uani 1 1 d . .
H2 H 0.4239 0.4519 0.5636 0.033 Uiso 1 1 calc R U
C12 C 0.22540(14) 0.2312(3) 0.71290(12) 0.0267(5) Uani 1 1 d . .
H12 H 0.2791 0.2941 0.7405 0.032 Uiso 1 1 calc R U
C3 C 0.49523(15) 0.6319(3) 0.64203(14) 0.0344(6) Uani 1 1 d . .
H3 H 0.5578 0.6230 0.6243 0.041 Uiso 1 1 calc R U
C4 C 0.31027(15) 0.6554(3) 0.69572(14) 0.0347(6) Uani 1 1 d . .
H4 H 0.2483 0.6621 0.7146 0.042 Uiso 1 1 calc R U
C13 C 0.05442(17) -0.1735(3) 0.74693(13) 0.0326(5) Uani 1 1 d . .
H13A H -0.0021 -0.1280 0.7705 0.049 Uiso 1 1 calc R U
H13B H 0.1025 -0.2270 0.7867 0.049 Uiso 1 1 calc R U
H13C H 0.0324 -0.2668 0.7085 0.049 Uiso 1 1 calc R U
C5 C 0.48249(16) 0.7469(4) 0.70423(16) 0.0400(6) Uani 1 1 d . .
H5 H 0.5362 0.8165 0.7281 0.048 Uiso 1 1 calc R U
C6 C 0.38988(17) 0.7592(4) 0.73130(16) 0.0429(7) Uani 1 1 d . .
H6 H 0.3812 0.8371 0.7733 0.051 Uiso 1 1 calc R U
C18 C 0.20202(19) 0.8136(3) 0.47779(16) 0.0420(6) Uani 1 1 d . .
H18A H 0.2095 0.8446 0.5332 0.050 Uiso 1 1 calc R U
H18B H 0.1311 0.8207 0.4585 0.050 Uiso 1 1 calc R U
C19 C 0.2576(2) 0.9582(4) 0.43507(19) 0.0546(8) Uani 1 1 d . .
H19A H 0.2630 0.9146 0.3822 0.066 Uiso 1 1 calc R U
H19B H 0.2194 1.0732 0.4311 0.066 Uiso 1 1 calc R U
C20 C 0.3606(3) 0.9963(5) 0.4760(3) 0.0958(14) Uani 1 1 d . .
H20A H 0.3558 1.0353 0.5289 0.144 Uiso 1 1 calc R U
H20B H 0.3915 1.0931 0.4487 0.144 Uiso 1 1 calc R U
H20C H 0.4004 0.8851 0.4766 0.144 Uiso 1 1 calc R U

loop_
_atom_site_aniso_label
_atom_site_aniso_U_11
_atom_site_aniso_U_22
_atom_site_aniso_U_33
_atom_site_aniso_U_23
_atom_site_aniso_U_13
_atom_site_aniso_U_12
O1 0.0319(8) 0.0298(9) 0.0223(8) -0.0017(7) -0.0021(6) -0.0095(7)
O3 0.0434(9) 0.0359(10) 0.0301(8) -0.0015(8) 0.0144(7) 0.0005(8)
O2 0.0451(9) 0.0446(11) 0.0238(8) 0.0031(8) -0.0082(7) -0.0126(8)
C14 0.0197(9) 0.0209(11) 0.0268(11) -0.0036(9) 0.0038(8) -0.0003(8)
C7 0.0197(9) 0.0234(11) 0.0248(11) -0.0045(10) 0.0022(8) -0.0014(8)
C8 0.0237(9) 0.0247(12) 0.0288(11) -0.0015(10) 0.0085(9) 0.0014(9)
C1 0.0203(9) 0.0208(11) 0.0269(11) 0.0007(9) 0.0003(8) -0.0020(8)
C16 0.0316(11) 0.0267(12) 0.0226(11) -0.0014(10) 0.0030(9) -0.0047(9)
C9 0.0228(9) 0.0239(11) 0.0206(10) -0.0032(9) 0.0029(8) 0.0007(8)
C15 0.0234(9) 0.0230(11) 0.0246(11) -0.0023(10) 0.0037(8) -0.0018(8)
C10 0.0236(9) 0.0256(11) 0.0275(11) -0.0074(10) 0.0044(8) -0.0030(9)
C17 0.0245(10) 0.0302(12) 0.0233(11) -0.0003(10) 0.0003(9) -0.0029(9)
C11 0.0266(10) 0.0358(14) 0.0245(11) 0.0049(11) 0.0023(9) 0.0026(10)
C2 0.0258(10) 0.0277(12) 0.0287(11) 0.0046(10) 0.0039(9) 0.0018(9)
C12 0.0212(9) 0.0332(13) 0.0244(11) -0.0016(10) -0.0023(8) -0.0033(9)
C3 0.0199(9) 0.0357(14) 0.0470(14) 0.0108(12) 0.0018(10) 0.0008(9)
C4 0.0223(10) 0.0375(14) 0.0442(14) -0.0127(12) 0.0034(9) -0.0016(10)
C13 0.0368(11) 0.0295(13) 0.0327(12) 0.0028(11) 0.0093(10) -0.0051(10)
C5 0.0253(11) 0.0339(14) 0.0578(16) -0.0053(13) -0.0066(11) -0.0067(10)
C6 0.0303(11) 0.0410(15) 0.0556(17) -0.0197(13) -0.0019(11) -0.0035(11)
C18 0.0463(14) 0.0288(13) 0.0544(16) 0.0073(12) 0.0197(12) 0.0040(11)
C19 0.0678(18) 0.0310(15) 0.071(2) 0.0119(14) 0.0313(16) 0.0062(14)
C20 0.093(3) 0.067(3) 0.129(4) 0.014(2) 0.017(3) -0.045(2)

loop_
_atom_type_symbol
_atom_type_description
_atom_type_scat_dispersion_real
_atom_type_scat_dispersion_imag
_atom_type_scat_source
C C 0.0033 0.0016 'International Tables Vol C Tables 4.2.6.8 and 6.1.1.4'
H H 0.0000 0.0000 'International Tables Vol C Tables 4.2.6.8 and 6.1.1.4'
O O 0.0106 0.0060 'International Tables Vol C Tables 4.2.6.8 and 6.1.1.4'

loop_
_geom_angle_atom_site_label_1
_geom_angle_atom_site_label_2
_geom_angle_atom_site_label_3
_geom_angle
C16 O1 C9 121.86(15)
C15 C14 C7 119.29(17)
C15 C14 C1 120.70(19)
C7 C14 C1 120.01(17)
C9 C7 C12 116.9(2)
C9 C7 C14 118.30(18)
C12 C7 C14 124.73(18)
C10 C8 C11 118.3(2)
C10 C8 C13 120.77(19)
C11 C8 C13 120.91(19)
C4 C1 C2 119.30(19)
C4 C1 C14 119.46(18)
C2 C1 C14 121.24(19)
O2 C16 O1 117.37(18)
O2 C16 C15 125.4(2)
O1 C16 C15 117.22(17)
C10 C9 O1 116.44(17)
C10 C9 C7 122.33(19)
O1 C9 C7 121.23(19)
C14 C15 C16 121.77(19)
C14 C15 C17 123.44(17)
C16 C15 C17 114.78(17)
C9 C10 C8 120.10(19)
C9 C10 H10 119.9
C8 C10 H10 119.9
O3 C17 C18 123.3(2)
O3 C17 C15 120.0(2)
C18 C17 C15 116.69(19)
C12 C11 C8 121.23(19)
C12 C11 H11 119.4
C8 C11 H11 119.4
C1 C2 C3 120.0(2)
C1 C2 H2 120.0
C3 C2 H2 120.0
C11 C12 C7 121.08(19)
C11 C12 H12 119.5
C7 C12 H12 119.5
C5 C3 C2 120.3(2)
C5 C3 H3 119.9
C2 C3 H3 119.9
C6 C4 C1 120.7(2)
C6 C4 H4 119.7
C1 C4 H4 119.7
C8 C13 H13A 109.5
C8 C13 H13B 109.5
H13A C13 H13B 109.5
C8 C13 H13C 109.5
H13A C13 H13C 109.5
H13B C13 H13C 109.5
C3 C5 C6 120.1(2)
C3 C5 H5 120.0
C6 C5 H5 120.0
C5 C6 C4 119.7(2)
C5 C6 H6 120.1
C4 C6 H6 120.1
C17 C18 C19 114.6(2)
C17 C18 H18A 108.6
C19 C18 H18A 108.6
C17 C18 H18B 108.6
C19 C18 H18B 108.6
H18A C18 H18B 107.6
C20 C19 C18 112.3(3)
C20 C19 H19A 109.1
C18 C19 H19A 109.1
C20 C19 H19B 109.1
C18 C19 H19B 109.1
H19A C19 H19B 107.9
C19 C20 H20A 109.5
C19 C20 H20B 109.5
H20A C20 H20B 109.5
C19 C20 H20C 109.5
H20A C20 H20C 109.5
H20B C20 H20C 109.5

loop_
_geom_bond_atom_site_label_1
_geom_bond_atom_site_label_2
_geom_bond_distance
O1 C16 1.377(3)
O1 C9 1.378(2)
O3 C17 1.208(2)
O2 C16 1.203(2)
C14 C15 1.353(3)
C14 C7 1.449(3)
C14 C1 1.495(3)
C7 C9 1.397(3)
C7 C12 1.399(3)
C8 C10 1.383(3)
C8 C11 1.401(3)
C8 C13 1.503(3)
C1 C4 1.384(3)
C1 C2 1.386(3)
C16 C15 1.454(3)
C9 C10 1.377(3)
C15 C17 1.507(3)
C10 H10 0.9300
C17 C18 1.492(3)
C11 C12 1.370(3)
C11 H11 0.9300
C2 C3 1.387(3)
C2 H2 0.9300
C12 H12 0.9300
C3 C5 1.376(4)
C3 H3 0.9300
C4 C6 1.382(3)
C4 H4 0.9300
C13 H13A 0.9600
C13 H13B 0.9600
C13 H13C 0.9600
C5 C6 1.382(3)
C5 H5 0.9300
C6 H6 0.9300
C18 C19 1.518(3)
C18 H18A 0.9700
C18 H18B 0.9700
C19 C20 1.497(4)
C19 H19A 0.9700
C19 H19B 0.9700
C20 H20A 0.9600
C20 H20B 0.9600
C20 H20C 0.9600
